data_7716978
loop_
_publ_author_name
'Xin, Xiaoqing'
'Sheng, Weiming'
'Zhang, Qian'
'Qi, Ruogu'
'Zhu, Qin'
'Zhu, Congqing'

_publ_section_title
;
 Synthesis and characterization of homometallic cobalt complexes with
 metal-metal interactions.
;
_journal_issue 37
_journal_name_full 'Dalton transactions (Cambridge, England : 2003)'
_journal_page_first 15696
_journal_page_last 15702
_journal_paper_doi 10.1039/d4dt01301h
_journal_volume 53
_journal_year 2024
_chemical_formula_moiety 'C30 H38 Br2 Co4 N10 O'
_chemical_formula_sum 'C30 H36 Br2 Co4 N10 O'
_chemical_formula_weight 948.23
_space_group_crystal_system monoclinic
_space_group_IT_number 15
_space_group_name_Hall '-C 2yc'
_space_group_name_H-M_alt 'C 1 2/c 1'
_atom_sites_solution_hydrogens geom
_audit_creation_date 2024-04-09
_audit_creation_method
;
Olex2 1.3
(compiled 2020.11.12 svn.r5f609507 for OlexSys, GUI svn.r6272)
;
_audit_update_record
;
2024-04-26 deposited with the CCDC.	2024-09-04 downloaded from the CCDC.
;
_cell_angle_alpha 90
_cell_angle_beta 102.994(3)
_cell_angle_gamma 90
_cell_formula_units_Z 4
_cell_length_a 22.7129(11)
_cell_length_b 9.7358(4)
_cell_length_c 18.7476(9)
_cell_measurement_reflns_used 7211
_cell_measurement_temperature 193(2)
_cell_measurement_theta_max 27.48
_cell_measurement_theta_min 2.22
_cell_volume 4039.5(3)
_computing_cell_refinement 'SAINT V8.40B (?, 2016)'
_computing_data_reduction 'SAINT V8.40B (?, 2016)'
_computing_molecular_graphics 'Olex2 1.3 (Dolomanov et al., 2009)'
_computing_publication_material 'Olex2 1.3 (Dolomanov et al., 2009)'
_computing_structure_refinement 'SHELXL 2018/3 (Sheldrick, 2015)'
_computing_structure_solution 'SHELXT 2014/5 (Sheldrick, 2014)'
_diffrn_ambient_temperature 193(2)
_diffrn_measured_fraction_theta_full 0.995
_diffrn_measured_fraction_theta_max 0.995
_diffrn_measurement_device_type 'Bruker APEX-II CCD'
_diffrn_measurement_method '\f and \w scans'
_diffrn_radiation_type MoK\a
_diffrn_radiation_wavelength 0.71073
_diffrn_reflns_av_R_equivalents 0.0410
_diffrn_reflns_av_unetI/netI 0.0352
_diffrn_reflns_Laue_measured_fraction_full 0.995
_diffrn_reflns_Laue_measured_fraction_max 0.995
_diffrn_reflns_limit_h_max 26
_diffrn_reflns_limit_h_min -26
_diffrn_reflns_limit_k_max 10
_diffrn_reflns_limit_k_min -11
_diffrn_reflns_limit_l_max 22
_diffrn_reflns_limit_l_min -18
_diffrn_reflns_number 14900
_diffrn_reflns_point_group_measured_fraction_full 0.995
_diffrn_reflns_point_group_measured_fraction_max 0.995
_diffrn_reflns_theta_full 24.998
_diffrn_reflns_theta_max 24.998
_diffrn_reflns_theta_min 2.451
_diffrn_source_current 40.0
_diffrn_source_power 1.8
_diffrn_source_voltage 45.0
_diffrn_standards_number 0
_exptl_absorpt_coefficient_mu 3.628
_exptl_absorpt_correction_T_max 0.7456
_exptl_absorpt_correction_T_min 0.6125
_exptl_absorpt_correction_type multi-scan
_exptl_absorpt_process_details
;
SADABS-2016/2 (Bruker,2016/2) was used for absorption correction.
wR2(int) was 0.1044 before and 0.0694 after correction.
The Ratio of minimum to maximum transmission is 0.8215.
The \l/2 correction factor is Not present.
;
_exptl_crystal_colour green-brown
_exptl_crystal_colour_primary green-brown
_exptl_crystal_density_diffrn 1.559
_exptl_crystal_description block
_exptl_crystal_F_000 1888
_exptl_crystal_size_max 0.1
_exptl_crystal_size_mid 0.1
_exptl_crystal_size_min 0.1
_refine_diff_density_max 2.182
_refine_diff_density_min -0.686
_refine_diff_density_rms 0.105
_refine_ls_extinction_method none
_refine_ls_goodness_of_fit_ref 1.037
_refine_ls_hydrogen_treatment constr
_refine_ls_matrix_type full
_refine_ls_number_parameters 214
_refine_ls_number_reflns 3537
_refine_ls_number_restraints 30
_refine_ls_restrained_S_all 1.070
_refine_ls_R_factor_all 0.0452
_refine_ls_R_factor_gt 0.0416
_refine_ls_shift/su_max 0.001
_refine_ls_shift/su_mean 0.000
_refine_ls_structure_factor_coef Fsqd
_refine_ls_weighting_details 'w=1/[\s^2^(Fo^2^)+(0.0546P)^2^+29.4656P] where P=(Fo^2^+2Fc^2^)/3'
_refine_ls_weighting_scheme calc
_refine_ls_wR_factor_gt 0.1119
_refine_ls_wR_factor_ref 0.1143
_reflns_Friedel_coverage 0.000
_reflns_number_gt 3218
_reflns_number_total 3537
_reflns_threshold_expression 'I > 2\s(I)'
_cod_data_source_file d4dt01301h2.cif
_cod_data_source_block 1_a_CCDC2
_cod_depositor_comments 'Adding full bibliography for 7716976--7716979.cif.'
_cod_database_code 7716978
_shelx_shelxl_version_number 2018/3
_shelx_space_group_comment
;
The symmetry employed for this shelxl refinement is uniquely defined
by the following loop, which should always be used as a source of
symmetry information in preference to the above space-group names.
They are only intended as comments.
;
_shelx_estimated_absorpt_t_max 0.713
_shelx_estimated_absorpt_t_min 0.713
_olex2_refinement_description
;
1. Uiso/Uaniso restraints and constraints
Uanis(C1) \\sim Ueq, Uanis(C2) \\sim Ueq, Uanis(C3) \\sim Ueq, Uanis(C4) \\sim
Ueq, Uanis(C5) \\sim Ueq: with sigma of 0.004 and sigma for terminal atoms of
0.008
2.a Secondary CH2 refined with riding coordinates:
 C5(H5A,H5B), C3(H3A,H3B), C2(H2A,H2B), C4(H4A,H4B)
2.b Aromatic/amide H refined with riding coordinates:
 C15(H15), C10(H10), C8(H8), C7(H7), C12(H12), C9(H9), C14(H14), C13(H13)
2.c Idealised Me refined as rotating group:
 C1(H1A,H1B,H1C)
;
_smtbx_masks_void_probe_radius 1.2
_smtbx_masks_void_truncation_radius 1.2
_olex2_submission_special_instructions 'No special instructions were received'

loop_
_space_group_symop_operation_xyz
'x, y, z'
'-x, y, -z+1/2'
'x+1/2, y+1/2, z'
'-x+1/2, y+1/2, -z+1/2'
'-x, -y, -z'
'x, -y, z-1/2'
'-x+1/2, -y+1/2, -z'
'x+1/2, -y+1/2, z-1/2'

loop_
_atom_site_label
_atom_site_type_symbol
_atom_site_fract_x
_atom_site_fract_y
_atom_site_fract_z
_atom_site_U_iso_or_equiv
_atom_site_adp_type
_atom_site_occupancy
_atom_site_site_symmetry_order
_atom_site_calc_flag
_atom_site_refinement_flags_posn
_atom_site_refinement_flags_adp
_atom_site_refinement_flags_occupancy
_atom_site_disorder_assembly
_atom_site_disorder_group
Br1 Br 0.57553(2) 0.26736(5) 0.18327(2) 0.03756(17) Uani 1 1 d . . . . .
Co2 Co 0.57741(2) 0.45842(5) 0.26464(3) 0.01978(16) Uani 1 1 d . . . . .
Co1 Co 0.54069(2) 0.66370(6) 0.33040(3) 0.02493(17) Uani 1 1 d . . . . .
O1 O 0.500000 0.5516(4) 0.250000 0.0208(8) Uani 1 2 d S T P . .
N5 N 0.60604(14) 0.3846(3) 0.36888(18) 0.0220(7) Uani 1 1 d . . . . .
N4 N 0.63731(14) 0.5994(3) 0.23987(19) 0.0231(7) Uani 1 1 d . . . . .
N3 N 0.56576(19) 0.5661(4) 0.4210(2) 0.0389(10) Uani 1 1 d . . . . .
C11 C 0.59523(18) 0.4470(5) 0.4301(2) 0.0269(9) Uani 1 1 d . . . . .
C15 C 0.63858(19) 0.2676(4) 0.3755(2) 0.0272(9) Uani 1 1 d . . . . .
H15 H 0.645127 0.225333 0.332279 0.033 Uiso 1 1 calc R U . . .
N2 N 0.59838(18) 0.7775(4) 0.2963(3) 0.0410(11) Uani 1 1 d . . . . .
C10 C 0.67826(19) 0.5532(4) 0.2035(2) 0.0278(9) Uani 1 1 d . . . . .
H10 H 0.675839 0.459619 0.188756 0.033 Uiso 1 1 calc R U . . .
N1 N 0.52614(18) 0.8316(4) 0.3921(2) 0.0388(10) Uani 1 1 d . . . . .
C8 C 0.7257(2) 0.7701(5) 0.2060(3) 0.0347(10) Uani 1 1 d . . . . .
H8 H 0.755859 0.828230 0.194508 0.042 Uiso 1 1 calc R U . . .
C7 C 0.6845(2) 0.8213(5) 0.2422(3) 0.0344(10) Uani 1 1 d . . . . .
H7 H 0.685915 0.915754 0.255285 0.041 Uiso 1 1 calc R U . . .
C12 C 0.6175(2) 0.3833(5) 0.5000(3) 0.0372(11) Uani 1 1 d . . . . .
H12 H 0.608801 0.422313 0.542922 0.045 Uiso 1 1 calc R U . . .
C6 C 0.63978(19) 0.7352(4) 0.2604(3) 0.0296(10) Uani 1 1 d . . . . .
C9 C 0.7231(2) 0.6318(5) 0.1863(3) 0.0337(10) Uani 1 1 d . . . . .
H9 H 0.751454 0.593366 0.161635 0.040 Uiso 1 1 calc R U . . .
C14 C 0.6628(2) 0.2063(5) 0.4419(3) 0.0343(10) Uani 1 1 d . . . . .
H14 H 0.686651 0.125458 0.444619 0.041 Uiso 1 1 calc R U . . .
C13 C 0.6515(2) 0.2657(5) 0.5045(3) 0.0409(12) Uani 1 1 d . . . . .
H13 H 0.667291 0.224924 0.550889 0.049 Uiso 1 1 calc R U . . .
C5 C 0.5600(3) 0.6481(6) 0.4846(3) 0.0544(15) Uani 1 1 d . U . . .
H5A H 0.592089 0.624367 0.528064 0.065 Uiso 1 1 calc R U . . .
H5B H 0.520082 0.633805 0.496402 0.065 Uiso 1 1 calc R U . . .
C3 C 0.6034(3) 0.9177(6) 0.3266(4) 0.0547(14) Uani 1 1 d . U . . .
H3A H 0.610623 0.983536 0.289202 0.066 Uiso 1 1 calc R U . . .
H3B H 0.638053 0.922868 0.369354 0.066 Uiso 1 1 calc R U . . .
C1 C 0.4655(3) 0.8694(9) 0.3930(5) 0.088(2) Uani 1 1 d . U . . .
H1A H 0.443541 0.892389 0.343274 0.132 Uiso 1 1 calc R U . . .
H1B H 0.466022 0.949344 0.424947 0.132 Uiso 1 1 calc R U . . .
H1C H 0.445459 0.792472 0.411541 0.132 Uiso 1 1 calc R U . . .
C2 C 0.5449(3) 0.9550(7) 0.3498(4) 0.0691(18) Uani 1 1 d . U . . .
H2A H 0.512541 0.975631 0.306140 0.083 Uiso 1 1 calc R U . . .
H2B H 0.551341 1.037482 0.381557 0.083 Uiso 1 1 calc R U . . .
C4 C 0.5675(4) 0.8085(8) 0.4582(4) 0.075(2) Uani 1 1 d . U . . .
H4A H 0.559908 0.873301 0.495856 0.090 Uiso 1 1 calc R U . . .
H4B H 0.609131 0.823695 0.451907 0.090 Uiso 1 1 calc R U . . .

loop_
_atom_site_aniso_label
_atom_site_aniso_U_11
_atom_site_aniso_U_22
_atom_site_aniso_U_33
_atom_site_aniso_U_23
_atom_site_aniso_U_13
_atom_site_aniso_U_12
Br1 0.0578(3) 0.0273(3) 0.0271(3) -0.00916(18) 0.0086(2) -0.0019(2)
Co2 0.0206(3) 0.0191(3) 0.0182(3) -0.0014(2) 0.0012(2) 0.0021(2)
Co1 0.0212(3) 0.0231(3) 0.0290(3) -0.0096(2) 0.0025(2) -0.0002(2)
O1 0.0194(18) 0.0190(19) 0.022(2) 0.000 -0.0005(15) 0.000
N5 0.0215(16) 0.0242(17) 0.0180(17) -0.0020(13) -0.0003(13) 0.0009(14)
N4 0.0204(16) 0.0235(17) 0.0240(18) -0.0024(14) 0.0022(14) -0.0001(13)
N3 0.044(2) 0.047(2) 0.0217(19) -0.0132(17) -0.0007(17) 0.0130(19)
C11 0.024(2) 0.035(2) 0.020(2) -0.0037(17) 0.0003(17) -0.0021(17)
C15 0.027(2) 0.024(2) 0.028(2) -0.0001(17) -0.0003(18) -0.0009(17)
N2 0.032(2) 0.028(2) 0.068(3) -0.024(2) 0.022(2) -0.0112(16)
C10 0.030(2) 0.027(2) 0.027(2) 0.0003(17) 0.0063(18) 0.0032(17)
N1 0.032(2) 0.034(2) 0.051(3) -0.0203(19) 0.0106(19) 0.0007(16)
C8 0.027(2) 0.041(3) 0.035(3) 0.002(2) 0.0051(19) -0.0051(19)
C7 0.030(2) 0.031(2) 0.042(3) -0.005(2) 0.006(2) -0.0085(19)
C12 0.047(3) 0.040(3) 0.023(2) -0.001(2) 0.005(2) -0.007(2)
C6 0.023(2) 0.029(2) 0.035(3) -0.0053(19) 0.0038(18) -0.0033(17)
C9 0.028(2) 0.041(3) 0.034(3) 0.003(2) 0.0110(19) 0.004(2)
C14 0.038(2) 0.029(2) 0.030(2) 0.0066(19) -0.005(2) 0.0006(19)
C13 0.051(3) 0.038(3) 0.026(3) 0.010(2) -0.006(2) -0.009(2)
C5 0.061(3) 0.060(3) 0.039(2) -0.018(2) 0.005(2) 0.014(2)
C3 0.050(3) 0.044(3) 0.075(3) -0.026(2) 0.025(2) -0.014(2)
C1 0.071(4) 0.091(5) 0.097(5) -0.045(4) 0.010(4) 0.027(4)
C2 0.071(3) 0.059(3) 0.077(3) -0.011(3) 0.016(3) 0.001(3)
C4 0.078(3) 0.071(3) 0.071(3) -0.021(3) 0.008(3) 0.008(3)

loop_
_atom_type_symbol
_atom_type_description
_atom_type_scat_dispersion_real
_atom_type_scat_dispersion_imag
_atom_type_scat_source
C C 0.0033 0.0016 'International Tables Vol C Tables 4.2.6.8 and 6.1.1.4'
H H 0.0000 0.0000 'International Tables Vol C Tables 4.2.6.8 and 6.1.1.4'
Br Br -0.2901 2.4595 'International Tables Vol C Tables 4.2.6.8 and 6.1.1.4'
Co Co 0.3494 0.9721 'International Tables Vol C Tables 4.2.6.8 and 6.1.1.4'
N N 0.0061 0.0033 'International Tables Vol C Tables 4.2.6.8 and 6.1.1.4'
O O 0.0106 0.0060 'International Tables Vol C Tables 4.2.6.8 and 6.1.1.4'

loop_
_geom_angle_atom_site_label_1
_geom_angle_atom_site_label_2
_geom_angle_atom_site_label_3
_geom_angle
_geom_angle_site_symmetry_1
_geom_angle_site_symmetry_3
_geom_angle_publ_flag
Br1 Co2 Co1 160.32(3) . . ?
O1 Co2 Br1 112.71(7) . . ?
O1 Co2 Co1 47.69(7) . . ?
O1 Co2 N5 112.47(10) . . ?
O1 Co2 N4 106.26(13) . . ?
N5 Co2 Br1 106.93(10) . . ?
N5 Co2 Co1 83.30(9) . . ?
N5 Co2 N4 111.44(13) . . ?
N4 Co2 Br1 106.96(10) . . ?
N4 Co2 Co1 83.83(9) . . ?
O1 Co1 Co2 48.39(6) . . ?
O1 Co1 N2 107.98(14) . . ?
O1 Co1 N1 141.02(13) . . ?
N3 Co1 Co2 88.62(11) . . ?
N3 Co1 O1 114.10(15) . . ?
N3 Co1 N2 119.3(2) . . ?
N3 Co1 N1 87.08(17) . . ?
N2 Co1 Co2 88.28(11) . . ?
N2 Co1 N1 86.41(16) . . ?
N1 Co1 Co2 170.48(11) . . ?
Co2 O1 Co2 124.30(19) 2_655 . ?
Co1 O1 Co2 129.54(3) 2_655 . ?
Co1 O1 Co2 83.92(2) 2_655 2_655 ?
Co1 O1 Co2 83.92(2) . . ?
Co1 O1 Co2 129.55(3) . 2_655 ?
Co1 O1 Co1 110.78(18) 2_655 . ?
C11 N5 Co2 124.5(3) . . ?
C15 N5 Co2 115.8(3) . . ?
C15 N5 C11 119.7(4) . . ?
C10 N4 Co2 117.3(3) . . ?
C10 N4 C6 118.2(4) . . ?
C6 N4 Co2 124.5(3) . . ?
C11 N3 Co1 125.9(3) . . ?
C11 N3 C5 120.3(4) . . ?
C5 N3 Co1 112.9(3) . . ?
N5 C11 C12 118.7(4) . . ?
N3 C11 N5 117.3(4) . . ?
N3 C11 C12 123.9(4) . . ?
N5 C15 H15 118.4 . . ?
N5 C15 C14 123.3(4) . . ?
C14 C15 H15 118.4 . . ?
C6 N2 Co1 126.6(3) . . ?
C6 N2 C3 118.4(4) . . ?
C3 N2 Co1 113.8(3) . . ?
N4 C10 H10 117.7 . . ?
N4 C10 C9 124.5(4) . . ?
C9 C10 H10 117.7 . . ?
C1 N1 Co1 119.0(4) . . ?
C1 N1 C2 100.5(5) . . ?
C2 N1 Co1 103.3(3) . . ?
C4 N1 Co1 102.1(4) . . ?
C4 N1 C1 119.3(6) . . ?
C4 N1 C2 111.8(5) . . ?
C7 C8 H8 120.3 . . ?
C7 C8 C9 119.4(4) . . ?
C9 C8 H8 120.3 . . ?
C8 C7 H7 119.6 . . ?
C8 C7 C6 120.7(4) . . ?
C6 C7 H7 119.6 . . ?
C11 C12 H12 120.2 . . ?
C13 C12 C11 119.7(4) . . ?
C13 C12 H12 120.2 . . ?
N4 C6 C7 119.2(4) . . ?
N2 C6 N4 116.6(4) . . ?
N2 C6 C7 124.2(4) . . ?
C10 C9 C8 117.8(4) . . ?
C10 C9 H9 121.1 . . ?
C8 C9 H9 121.1 . . ?
C15 C14 H14 120.9 . . ?
C15 C14 C13 118.2(4) . . ?
C13 C14 H14 120.9 . . ?
C12 C13 C14 120.4(4) . . ?
C12 C13 H13 119.8 . . ?
C14 C13 H13 119.8 . . ?
N3 C5 H5A 111.0 . . ?
N3 C5 H5B 111.0 . . ?
N3 C5 C4 103.6(5) . . ?
H5A C5 H5B 109.0 . . ?
C4 C5 H5A 111.0 . . ?
C4 C5 H5B 111.0 . . ?
N2 C3 H3A 109.8 . . ?
N2 C3 H3B 109.8 . . ?
N2 C3 C2 109.4(5) . . ?
H3A C3 H3B 108.2 . . ?
C2 C3 H3A 109.8 . . ?
C2 C3 H3B 109.8 . . ?
N1 C1 H1A 109.5 . . ?
N1 C1 H1B 109.5 . . ?
N1 C1 H1C 109.5 . . ?
H1A C1 H1B 109.5 . . ?
H1A C1 H1C 109.5 . . ?
H1B C1 H1C 109.5 . . ?
N1 C2 H2A 110.0 . . ?
N1 C2 H2B 110.0 . . ?
C3 C2 N1 108.4(5) . . ?
C3 C2 H2A 110.0 . . ?
C3 C2 H2B 110.0 . . ?
H2A C2 H2B 108.4 . . ?
N1 C4 C5 108.8(5) . . ?
N1 C4 H4A 109.9 . . ?
N1 C4 H4B 109.9 . . ?
C5 C4 H4A 109.9 . . ?
C5 C4 H4B 109.9 . . ?
H4A C4 H4B 108.3 . . ?

loop_
_geom_bond_atom_site_label_1
_geom_bond_atom_site_label_2
_geom_bond_distance
_geom_bond_site_symmetry_2
_geom_bond_publ_flag
Br1 Co2 2.3999(7) . ?
Co2 Co1 2.5831(7) . ?
Co2 O1 1.9424(18) . ?
Co2 N5 2.046(3) . ?
Co2 N4 2.058(3) . ?
Co1 O1 1.921(2) . ?
Co1 N3 1.917(4) . ?
Co1 N2 1.931(4) . ?
Co1 N1 2.071(4) . ?
N5 C11 1.369(5) . ?
N5 C15 1.348(5) . ?
N4 C10 1.348(5) . ?
N4 C6 1.375(5) . ?
N3 C11 1.331(6) . ?
N3 C5 1.465(6) . ?
C11 C12 1.435(6) . ?
C15 H15 0.9500 . ?
C15 C14 1.379(6) . ?
N2 C6 1.339(6) . ?
N2 C3 1.472(6) . ?
C10 H10 0.9500 . ?
C10 C9 1.369(6) . ?
N1 C1 1.429(8) . ?
N1 C2 1.551(8) . ?
N1 C4 1.394(8) . ?
C8 H8 0.9500 . ?
C8 C7 1.367(7) . ?
C8 C9 1.395(7) . ?
C7 H7 0.9500 . ?
C7 C6 1.417(6) . ?
C12 H12 0.9500 . ?
C12 C13 1.372(7) . ?
C9 H9 0.9500 . ?
C14 H14 0.9500 . ?
C14 C13 1.384(7) . ?
C13 H13 0.9500 . ?
C5 H5A 0.9900 . ?
C5 H5B 0.9900 . ?
C5 C4 1.660(10) . ?
C3 H3A 0.9900 . ?
C3 H3B 0.9900 . ?
C3 C2 1.534(8) . ?
C1 H1A 0.9800 . ?
C1 H1B 0.9800 . ?
C1 H1C 0.9800 . ?
C2 H2A 0.9900 . ?
C2 H2B 0.9900 . ?
C4 H4A 0.9900 . ?
C4 H4B 0.9900 . ?

loop_
_geom_torsion_atom_site_label_1
_geom_torsion_atom_site_label_2
_geom_torsion_atom_site_label_3
_geom_torsion_atom_site_label_4
_geom_torsion
_geom_torsion_site_symmetry_1
_geom_torsion_site_symmetry_2
_geom_torsion_site_symmetry_3
_geom_torsion_site_symmetry_4
_geom_torsion_publ_flag
Co2 N5 C11 N3 -2.3(5) . . . . ?
Co2 N5 C11 C12 179.5(3) . . . . ?
Co2 N5 C15 C14 178.0(3) . . . . ?
Co2 N4 C10 C9 -176.5(4) . . . . ?
Co2 N4 C6 N2 -2.8(6) . . . . ?
Co2 N4 C6 C7 177.8(3) . . . . ?
Co1 N3 C11 N5 -3.5(6) . . . . ?
Co1 N3 C11 C12 174.6(3) . . . . ?
Co1 N3 C5 C4 -27.8(5) . . . . ?
Co1 N2 C6 N4 6.4(7) . . . . ?
Co1 N2 C6 C7 -174.2(4) . . . . ?
Co1 N2 C3 C2 -24.0(7) . . . . ?
Co1 N1 C2 C3 -42.9(5) . . . . ?
Co1 N1 C4 C5 -49.3(5) . . . . ?
N5 C11 C12 C13 3.2(7) . . . . ?
N5 C15 C14 C13 2.1(7) . . . . ?
N4 C10 C9 C8 -1.7(7) . . . . ?
N3 C11 C12 C13 -174.9(5) . . . . ?
N3 C5 C4 N1 53.5(6) . . . . ?
C11 N5 C15 C14 -0.8(6) . . . . ?
C11 N3 C5 C4 141.6(5) . . . . ?
C11 C12 C13 C14 -1.9(7) . . . . ?
C15 N5 C11 N3 176.4(4) . . . . ?
C15 N5 C11 C12 -1.9(6) . . . . ?
C15 C14 C13 C12 -0.7(7) . . . . ?
N2 C3 C2 N1 45.0(7) . . . . ?
C10 N4 C6 N2 179.9(4) . . . . ?
C10 N4 C6 C7 0.5(6) . . . . ?
C8 C7 C6 N4 -1.3(7) . . . . ?
C8 C7 C6 N2 179.3(5) . . . . ?
C7 C8 C9 C10 0.8(7) . . . . ?
C6 N4 C10 C9 1.1(6) . . . . ?
C6 N2 C3 C2 167.6(5) . . . . ?
C9 C8 C7 C6 0.7(7) . . . . ?
C5 N3 C11 N5 -171.4(4) . . . . ?
C5 N3 C11 C12 6.7(7) . . . . ?
C3 N2 C6 N4 173.2(5) . . . . ?
C3 N2 C6 C7 -7.4(8) . . . . ?
C1 N1 C2 C3 -166.3(5) . . . . ?
C1 N1 C4 C5 84.3(7) . . . . ?
C2 N1 C4 C5 -159.1(5) . . . . ?
C4 N1 C2 C3 66.1(6) . . . . ?

loop_
_smtbx_masks_void_nr
_smtbx_masks_void_average_x
_smtbx_masks_void_average_y
_smtbx_masks_void_average_z
_smtbx_masks_void_volume
_smtbx_masks_void_count_electrons
_smtbx_masks_void_content
1 0.250 0.250 0.500 203.0 43.5 ?
2 0.250 0.750 0.000 203.0 43.5 ?
3 0.750 0.250 0.000 203.0 43.5 ?
4 0.750 -0.250 0.500 203.0 43.5 ?
